data_1521446
loop_
_publ_author_name
'Korzenski, M.B.'
'Long, G.J.'
'Kolis, J.W.'

_publ_section_title
;
 Hydrothermal synthesis, structural characterization, and physical
 properties of a new mixed valence iron phosphate, Sr Fe3 (P O4)3
;
_journal_name_full 'Journal of Solid State Chemistry'
_journal_page_first 390
_journal_page_last 398
_journal_volume 147
_journal_year 1999
_chemical_formula_sum 'Fe3 O12 P3 Sr'
_chemical_name_systematic 'Sr Fe3 (P O4)3'
_space_group_IT_number 74
_symmetry_space_group_name_Hall '-I 2b 2'
_symmetry_space_group_name_H-M 'I m m a'
_cell_angle_alpha 90
_cell_angle_beta 90
_cell_angle_gamma 90
_cell_formula_units_Z 4
_cell_length_a 10.452
_cell_length_b 13.429
_cell_length_c 6.528
_cell_volume 916.269
_citation_journal_id_ASTM JSSCBI
_cod_data_source_file Korzenski_JSSCBI_1999_319.cif
_cod_data_source_block Fe3O12P3Sr1
_cod_original_cell_volume 916.2694
_cod_original_formula_sum 'Fe3 O12 P3 Sr1'
_cod_database_code 1521446

loop_
_symmetry_equiv_pos_as_xyz
x,y,z
-x,-y+1/2,z
x,-y,-z
-x,y+1/2,-z
-x,-y,-z
x,y-1/2,-z
-x,y,z
x,-y-1/2,z
x+1/2,y+1/2,z+1/2
-x+1/2,-y+1,z+1/2
x+1/2,-y+1/2,-z+1/2
-x+1/2,y+1,-z+1/2
-x+1/2,-y+1/2,-z+1/2
x+1/2,y,-z+1/2
-x+1/2,y+1/2,z+1/2
x+1/2,-y,z+1/2

loop_
_atom_site_label
_atom_site_type_symbol
_atom_site_fract_x
_atom_site_fract_y
_atom_site_fract_z
_atom_site_occupancy
_atom_site_U_iso_or_equiv
P2 P+5 0 0.25 0.0954 1 0.0
Sr1 Sr+2 0 0.25 0.6007 1 0.0
O2 O-2 0 0.1567 -0.0404 1 0.0
Fe1 Fe+3 0 0 0 1 0.0
O3 O-2 0.2899 0.1366 -0.0679 1 0.0
O4 O-2 0.1167 0.25 0.2402 1 0.0
P1 P+5 0.25 -0.0736 0.25 1 0.0
O1 O-2 0.1386 0.0012 0.2033 1 0.0
Fe2 Fe+2 0.25 0.1324 0.25 1 0.0
